data_4023896
loop_
_publ_author_name
'Cid\'alia M. G. dos Santo'
'Thomas McCabe'
'Graeme W. Watson'
'Paul E. Kruger'
'Thorfinnur Gunnlaugsson'

_publ_section_title
;
 The Recognition and Sensing of Anions through "Positive
 Allosteric Effects" Using Simple Urea--Amide Receptors
;
_journal_name_full 'Journal of Organic Chemistry'
_journal_page_first 9235
_journal_page_last 9244
_journal_paper_doi 10.1021/jo8014424
_journal_volume 73
_journal_year 2008
_chemical_formula_sum 'C17 H18 F3 N3 O3'
_chemical_formula_weight 369.34
_chemical_name_systematic
; 
 ? 
;
_space_group_IT_number 1
_symmetry_cell_setting triclinic
_symmetry_space_group_name_Hall 'P 1'
_symmetry_space_group_name_H-M 'P 1'
_atom_sites_solution_hydrogens geom
_atom_sites_solution_primary direct
_atom_sites_solution_secondary difmap
_audit_creation_method SHELXL-97
_cell_angle_alpha 87.993(13)
_cell_angle_beta 89.247(17)
_cell_angle_gamma 88.20(2)
_cell_formula_units_Z 1
_cell_length_a 4.649(3)
_cell_length_b 6.738(5)
_cell_length_c 13.324(10)
_cell_measurement_temperature 108(2)
_cell_volume 416.9(5)
_computing_cell_refinement Crystalclear
_computing_data_collection Crystalclear
_computing_data_reduction Crystalclear
_computing_molecular_graphics SHELXS
_computing_publication_material SHELXS
_computing_structure_refinement 'SHELXL-97 (Sheldrick, 1997)'
_computing_structure_solution 'SHELXS-97 (Sheldrick, 1990)'
_diffrn_ambient_temperature 108(2)
_diffrn_measured_fraction_theta_full 0.970
_diffrn_measured_fraction_theta_max 0.906
_diffrn_measurement_device_type 'Rigaku Saturn 724'
_diffrn_measurement_method 'omega and phi scans'
_diffrn_radiation_monochromator graphite
_diffrn_radiation_source 'fine-focus sealed tube'
_diffrn_radiation_type MoK\a
_diffrn_radiation_wavelength 0.71070
_diffrn_reflns_av_R_equivalents 0.0316
_diffrn_reflns_av_sigmaI/netI 0.0663
_diffrn_reflns_limit_h_max 6
_diffrn_reflns_limit_h_min -6
_diffrn_reflns_limit_k_max 9
_diffrn_reflns_limit_k_min -9
_diffrn_reflns_limit_l_max 18
_diffrn_reflns_limit_l_min -19
_diffrn_reflns_number 8994
_diffrn_reflns_theta_full 31.24
_diffrn_reflns_theta_max 31.24
_diffrn_reflns_theta_min 3.03
_exptl_absorpt_coefficient_mu 0.124
_exptl_absorpt_correction_T_max 0.9901
_exptl_absorpt_correction_T_min 0.9756
_exptl_absorpt_correction_type multi-scan
_exptl_absorpt_process_details Crystalclear
_exptl_crystal_colour colourless
_exptl_crystal_density_diffrn 1.471
_exptl_crystal_density_method 'not measured'
_exptl_crystal_description plate
_exptl_crystal_F_000 192
_exptl_crystal_size_max 0.20
_exptl_crystal_size_mid 0.20
_exptl_crystal_size_min 0.08
_refine_diff_density_max 0.309
_refine_diff_density_min -0.487
_refine_diff_density_rms 0.067
_refine_ls_abs_structure_details 'Flack H D (1983), Acta Cryst. A39, 876-881'
_refine_ls_abs_structure_Flack 0.7(8)
_refine_ls_extinction_coef 0.070(11)
_refine_ls_extinction_expression Fc^*^=kFc[1+0.001xFc^2^\l^3^/sin(2\q)]^-1/4^
_refine_ls_extinction_method SHELXL
_refine_ls_goodness_of_fit_ref 0.980
_refine_ls_hydrogen_treatment mixed
_refine_ls_matrix_type full
_refine_ls_number_parameters 242
_refine_ls_number_reflns 4404
_refine_ls_number_restraints 3
_refine_ls_restrained_S_all 0.980
_refine_ls_R_factor_all 0.0643
_refine_ls_R_factor_gt 0.0520
_refine_ls_shift/su_max 0.019
_refine_ls_shift/su_mean 0.003
_refine_ls_structure_factor_coef Fsqd
_refine_ls_weighting_details 'calc w=1/[\s^2^(Fo^2^)+(0.0799P)^2^+0.0000P] where P=(Fo^2^+2Fc^2^)/3'
_refine_ls_weighting_scheme calc
_refine_ls_wR_factor_gt 0.1331
_refine_ls_wR_factor_ref 0.1445
_reflns_number_gt 3209
_reflns_number_total 4404
_reflns_threshold_expression >2sigma(I)
_cod_data_source_file jo8014424_si_003.cif
_cod_data_source_block shelxl
_cod_depositor_comments
;
The following automatic conversions were performed:
'_symmetry_cell_setting' value 'Triclinic' changed to 'triclinic'
according to '/home/saulius/struct/CIF-dictionaries/cif_core.dic'
dictionary named 'cif_core.dic' version 2.4.1 from 2010-06-29.

Automatic conversion script
Id: cif_fix_enum 1527 2010-12-29 10:47:43Z saulius 

2020-08-18
Z value and formula fixed to values more according to usual
chemical conventions.                 miguel
;
_cod_original_formula_weight 184.67
_cod_original_formula_units_Z 2
_cod_original_formula_sum 'C8.50 H9 Cl0 F1.50 N1.50 O1.50'
_cod_database_code 4023896

loop_
_symmetry_equiv_pos_as_xyz
'x, y, z'

loop_
_atom_site_label
_atom_site_type_symbol
_atom_site_fract_x
_atom_site_fract_y
_atom_site_fract_z
_atom_site_U_iso_or_equiv
_atom_site_adp_type
_atom_site_occupancy
_atom_site_symmetry_multiplicity
_atom_site_calc_flag
_atom_site_refinement_flags
_atom_site_disorder_assembly
_atom_site_disorder_group
F1 F 0.2042(4) -0.8396(3) 1.30672(15) 0.0408(5) Uani 1 1 d . . .
F2 F 0.6158(4) -0.8388(3) 1.23147(15) 0.0464(5) Uani 1 1 d . . .
F3 F 0.5449(4) -0.6797(3) 1.36713(14) 0.0408(5) Uani 1 1 d . . .
O1 O 0.4505(4) 0.0769(3) 0.98897(15) 0.0267(4) Uani 1 1 d . . .
O2 O 0.7219(4) 0.0957(3) 0.66520(15) 0.0295(4) Uani 1 1 d . . .
O3 O 0.8276(4) 0.7803(3) 0.54681(16) 0.0317(5) Uani 1 1 d . . .
H17 H 0.9638 0.7590 0.5989 0.038 Uiso 1 1 calc R . .
N1 N 0.6699(5) 0.4341(3) 0.66221(16) 0.0223(4) Uani 1 1 d . . .
N2 N 0.0177(4) 0.2115(3) 0.93454(16) 0.0237(5) Uani 1 1 d . . .
H13 H -0.1704 0.2016 0.9389 0.028 Uiso 1 1 calc R . .
N3 N 0.0271(4) -0.0419(3) 1.05349(17) 0.0237(5) Uani 1 1 d . . .
H1 H -0.1675 -0.0192 1.0574 0.026 Uiso 1 1 d . . .
C1 C 0.4568(6) -0.4971(4) 1.1275(2) 0.0258(5) Uani 1 1 d . . .
H2 H 0.6478 -0.5969 1.0983 0.028 Uiso 1 1 d . . .
C2 C 0.1147(6) -0.4194(4) 1.2592(2) 0.0277(6) Uani 1 1 d . . .
H3 H 0.0085 -0.4798 1.3226 0.033 Uiso 1 1 d . . .
C3 C 0.0179(6) -0.2513(4) 1.2041(2) 0.0258(5) Uani 1 1 d . . .
H4 H -0.1482 -0.1501 1.2346 0.030 Uiso 1 1 d . . .
C4 C 0.1435(5) -0.2051(4) 1.10985(18) 0.0222(5) Uani 1 1 d . . .
C5 C 0.3623(6) -0.3281(4) 1.0720(2) 0.0255(5) Uani 1 1 d . . .
H5 H 0.4418 -0.2963 0.9968 0.029 Uiso 1 1 d . . .
C6 C 0.1837(5) 0.0819(4) 0.99167(19) 0.0222(5) Uani 1 1 d . . .
C7 C 0.1287(5) 0.3614(4) 0.86857(18) 0.0220(5) Uani 1 1 d . . .
C8 C 0.0068(5) 0.5521(4) 0.8719(2) 0.0236(5) Uani 1 1 d . . .
H6 H -0.2030 0.5828 0.9290 0.027 Uiso 1 1 d . . .
C9 C 0.1080(6) 0.7006(4) 0.8056(2) 0.0248(5) Uani 1 1 d . . .
H7 H 0.0112 0.8507 0.8136 0.030 Uiso 1 1 d . . .
C10 C 0.3266(6) 0.6595(4) 0.73825(19) 0.0235(5) Uani 1 1 d . . .
H8 H 0.4151 0.7586 0.6873 0.028 Uiso 1 1 d . . .
C11 C 0.3492(5) 0.3155(4) 0.79979(19) 0.0220(5) Uani 1 1 d . . .
H9 H 0.4308 0.1846 0.7980 0.026 Uiso 1 1 calc R . .
C12 C 0.4230(6) -0.7248(4) 1.2794(2) 0.0277(6) Uani 1 1 d . . .
C13 C 0.7938(6) 0.2613(4) 0.63240(19) 0.0251(5) Uani 1 1 d . . .
C14 C 1.0253(6) 0.2812(4) 0.5530(2) 0.0263(5) Uani 1 1 d . . .
H10 H 1.2127 0.2897 0.5851 0.032 Uiso 1 1 calc R . .
H11 H 0.9870 0.4018 0.5114 0.032 Uiso 1 1 calc R . .
H12 H 1.0270 0.1651 0.5107 0.032 Uiso 1 1 calc R . .
C15 C 0.4469(5) 0.4645(4) 0.73417(19) 0.0224(5) Uani 1 1 d . . .
C16 C 0.3302(6) -0.5419(4) 1.2200(2) 0.0234(5) Uani 1 1 d . . .
C17 C 0.6248(8) 0.8121(5) 0.4692(3) 0.0425(8) Uani 1 1 d . . .
H14 H 0.7198 0.8713 0.4098 0.051 Uiso 1 1 calc R . .
H15 H 0.4694 0.9021 0.4918 0.051 Uiso 1 1 calc R . .
H16 H 0.5447 0.6849 0.4522 0.051 Uiso 1 1 calc R . .
H18 H 0.727(9) 0.541(6) 0.633(3) 0.056(12) Uiso 1 1 d . . .

loop_
_atom_site_aniso_label
_atom_site_aniso_U_11
_atom_site_aniso_U_22
_atom_site_aniso_U_33
_atom_site_aniso_U_23
_atom_site_aniso_U_13
_atom_site_aniso_U_12
F1 0.0397(11) 0.0251(9) 0.0571(11) 0.0108(8) -0.0052(9) -0.0041(7)
F2 0.0541(12) 0.0335(10) 0.0490(11) 0.0086(8) 0.0111(9) 0.0255(8)
F3 0.0514(12) 0.0318(9) 0.0390(9) 0.0059(7) -0.0171(8) 0.0020(8)
O1 0.0170(9) 0.0271(10) 0.0351(10) 0.0076(8) 0.0013(7) 0.0044(7)
O2 0.0348(11) 0.0186(9) 0.0345(10) 0.0021(7) 0.0065(8) 0.0028(8)
O3 0.0380(12) 0.0211(9) 0.0352(10) 0.0035(7) 0.0046(8) 0.0034(8)
N1 0.0224(11) 0.0173(10) 0.0269(10) 0.0017(8) 0.0024(8) 0.0011(8)
N2 0.0159(10) 0.0239(11) 0.0307(11) 0.0062(8) -0.0015(8) 0.0015(8)
N3 0.0165(10) 0.0199(10) 0.0338(11) 0.0074(8) 0.0020(8) 0.0030(8)
C1 0.0249(14) 0.0205(12) 0.0317(13) 0.0007(10) 0.0014(10) 0.0035(10)
C2 0.0274(14) 0.0216(12) 0.0331(13) 0.0055(10) 0.0031(11) 0.0061(10)
C3 0.0240(13) 0.0224(12) 0.0303(13) 0.0037(10) 0.0021(10) 0.0051(10)
C4 0.0195(13) 0.0186(11) 0.0281(13) 0.0035(9) -0.0030(10) 0.0032(9)
C5 0.0209(13) 0.0245(13) 0.0305(13) 0.0001(10) -0.0002(10) 0.0051(10)
C6 0.0200(13) 0.0194(11) 0.0270(11) 0.0027(9) 0.0003(9) 0.0015(9)
C7 0.0219(13) 0.0208(11) 0.0230(11) 0.0023(9) -0.0006(9) 0.0005(9)
C8 0.0200(13) 0.0207(11) 0.0299(12) -0.0020(9) -0.0012(10) 0.0028(9)
C9 0.0244(13) 0.0221(12) 0.0276(12) 0.0004(10) 0.0000(10) 0.0032(10)
C10 0.0240(13) 0.0167(11) 0.0296(12) 0.0013(9) -0.0010(10) 0.0025(9)
C11 0.0207(12) 0.0171(11) 0.0281(11) 0.0015(9) -0.0005(9) 0.0021(9)
C12 0.0256(14) 0.0226(13) 0.0346(14) 0.0005(10) -0.0022(11) 0.0040(11)
C13 0.0261(14) 0.0200(11) 0.0289(12) 0.0014(10) -0.0001(10) 0.0019(10)
C14 0.0244(14) 0.0242(12) 0.0301(12) 0.0002(10) 0.0025(10) 0.0015(10)
C15 0.0204(13) 0.0205(12) 0.0262(12) -0.0010(9) -0.0012(9) -0.0003(9)
C16 0.0231(13) 0.0165(11) 0.0303(12) 0.0016(9) -0.0022(10) 0.0029(9)
C17 0.057(2) 0.0332(16) 0.0361(16) 0.0000(12) -0.0008(14) 0.0105(14)

loop_
_atom_type_symbol
_atom_type_description
_atom_type_scat_dispersion_real
_atom_type_scat_dispersion_imag
_atom_type_scat_source
C C 0.0033 0.0016 'International Tables Vol C Tables 4.2.6.8 and 6.1.1.4'
H H 0.0000 0.0000 'International Tables Vol C Tables 4.2.6.8 and 6.1.1.4'
N N 0.0061 0.0033 'International Tables Vol C Tables 4.2.6.8 and 6.1.1.4'
O O 0.0106 0.0060 'International Tables Vol C Tables 4.2.6.8 and 6.1.1.4'
F F 0.0171 0.0103 'International Tables Vol C Tables 4.2.6.8 and 6.1.1.4'
Cl Cl 0.1484 0.1585 'International Tables Vol C Tables 4.2.6.8 and 6.1.1.4'

loop_
_geom_angle_atom_site_label_1
_geom_angle_atom_site_label_2
_geom_angle_atom_site_label_3
_geom_angle
_geom_angle_site_symmetry_1
_geom_angle_site_symmetry_3
_geom_angle_publ_flag
C13 N1 C15 128.9(2) . . ?
C6 N2 C7 124.3(2) . . ?
C6 N3 C4 124.7(2) . . ?
C16 C1 C5 119.6(2) . . ?
C16 C2 C3 119.8(2) . . ?
C2 C3 C4 119.7(2) . . ?
C5 C4 C3 119.8(2) . . ?
C5 C4 N3 122.0(2) . . ?
C3 C4 N3 118.0(2) . . ?
C4 C5 C1 120.1(2) . . ?
O1 C6 N2 123.6(2) . . ?
O1 C6 N3 122.9(2) . . ?
N2 C6 N3 113.5(2) . . ?
C8 C7 C11 121.1(2) . . ?
C8 C7 N2 118.4(2) . . ?
C11 C7 N2 120.5(2) . . ?
C7 C8 C9 119.3(2) . . ?
C10 C9 C8 120.6(2) . . ?
C9 C10 C15 119.9(2) . . ?
C15 C11 C7 119.0(2) . . ?
F2 C12 F1 107.2(2) . . ?
F2 C12 F3 106.3(2) . . ?
F1 C12 F3 104.4(2) . . ?
F2 C12 C16 113.4(2) . . ?
F1 C12 C16 113.1(2) . . ?
F3 C12 C16 111.7(2) . . ?
O2 C13 N1 123.7(3) . . ?
O2 C13 C14 120.9(2) . . ?
N1 C13 C14 115.5(2) . . ?
C11 C15 C10 120.1(2) . . ?
C11 C15 N1 123.5(2) . . ?
C10 C15 N1 116.4(2) . . ?
C2 C16 C1 120.9(2) . . ?
C2 C16 C12 118.6(2) . . ?
C1 C16 C12 120.5(2) . . ?

loop_
_geom_bond_atom_site_label_1
_geom_bond_atom_site_label_2
_geom_bond_distance
_geom_bond_site_symmetry_2
_geom_bond_publ_flag
F1 C12 1.336(3) . ?
F2 C12 1.333(3) . ?
F3 C12 1.353(3) . ?
O1 C6 1.240(3) . ?
O2 C13 1.239(3) . ?
O3 C17 1.415(4) . ?
N1 C13 1.352(3) . ?
N1 C15 1.418(3) . ?
N2 C6 1.365(3) . ?
N2 C7 1.420(3) . ?
N3 C6 1.371(3) . ?
N3 C4 1.408(3) . ?
C1 C16 1.386(4) . ?
C1 C5 1.398(4) . ?
C2 C16 1.386(4) . ?
C2 C3 1.394(3) . ?
C3 C4 1.407(4) . ?
C4 C5 1.392(3) . ?
C7 C8 1.390(4) . ?
C7 C11 1.401(4) . ?
C8 C9 1.399(4) . ?
C9 C10 1.376(4) . ?
C10 C15 1.414(3) . ?
C11 C15 1.392(3) . ?
C12 C16 1.497(4) . ?
C13 C14 1.506(4) . ?
